data_4086653
loop_
_publ_author_name
'Chu, Wan-Yi'
'Richers, Casseday P.'
'Kahle, Elizabeth R.'
'Rauchfuss, Thomas B.'
'Arrigoni, Federica'
'Zampella, Giuseppe'

_publ_section_title
;
 Imine-Centered Reactions in Imino-Phosphine Complexes of Iron Carbonyls
;
_journal_issue 17
_journal_name_full Organometallics
_journal_page_first 2782
_journal_paper_doi 10.1021/acs.organomet.6b00318
_journal_volume 35
_journal_year 2016
_chemical_formula_moiety 'C28 H19 Cl Fe N O3 P'
_chemical_formula_sum 'C28 H19 Cl Fe N O3 P'
_chemical_formula_weight 539.71
_chemical_name_systematic
;
 ?
;
_space_group_crystal_system monoclinic
_space_group_IT_number 14
_space_group_name_Hall '-P 2ybc'
_space_group_name_H-M_alt 'P 1 21/c 1'
_symmetry_space_group_name_Hall '-P 2ybc'
_symmetry_space_group_name_H-M 'P 1 21/c 1'
_atom_sites_solution_hydrogens geom
_atom_sites_solution_primary iterative
_audit_creation_date 2016-04-11
_audit_creation_method
;
Olex2 1.2
(compiled 2016.02.19 svn.r3266 for OlexSys, GUI svn.r5155)
;
_cell_angle_alpha 90
_cell_angle_beta 98.8312(17)
_cell_angle_gamma 90
_cell_formula_units_Z 4
_cell_length_a 10.4910(3)
_cell_length_b 16.4005(5)
_cell_length_c 14.4413(4)
_cell_measurement_reflns_used 7118
_cell_measurement_temperature 183(2)
_cell_measurement_theta_max 66.89
_cell_measurement_theta_min 4.11
_cell_volume 2455.28(12)
_computing_cell_refinement 'SAINT v7.68A (Bruker, 2009)'
_computing_data_reduction 'SAINT v7.68A (Bruker, 2009)'
_computing_molecular_graphics 'Olex2 (Dolomanov et al., 2009)'
_computing_publication_material 'Olex2 (Dolomanov et al., 2009)'
_computing_structure_refinement 'XL (Sheldrick, 2008)'
_computing_structure_solution 'olex2.solve (Bourhis et al., 2015)'
_diffrn_ambient_temperature 183.15
_diffrn_detector 'Bruker APEXII CCD area detector'
_diffrn_detector_type 'CCD area detector'
_diffrn_measured_fraction_theta_full 0.970
_diffrn_measured_fraction_theta_max 0.970
_diffrn_measurement_device 'kappa diffractometer'
_diffrn_measurement_device_type 'Bruker APEX-II CCD'
_diffrn_measurement_method '\f and \w scans'
_diffrn_radiation_monochromator graphite
_diffrn_radiation_probe x-ray
_diffrn_radiation_type CuK\a
_diffrn_radiation_wavelength 1.54178
_diffrn_reflns_av_R_equivalents 0.0515
_diffrn_reflns_av_unetI/netI 0.0394
_diffrn_reflns_Laue_measured_fraction_full 0.970
_diffrn_reflns_Laue_measured_fraction_max 0.970
_diffrn_reflns_limit_h_max 12
_diffrn_reflns_limit_h_min -12
_diffrn_reflns_limit_k_max 13
_diffrn_reflns_limit_k_min -19
_diffrn_reflns_limit_l_max 16
_diffrn_reflns_limit_l_min -17
_diffrn_reflns_number 22019
_diffrn_reflns_point_group_measured_fraction_full 0.970
_diffrn_reflns_point_group_measured_fraction_max 0.970
_diffrn_reflns_theta_full 67.679
_diffrn_reflns_theta_max 67.664
_diffrn_reflns_theta_min 4.106
_diffrn_source 'fine-focus sealed X-ray tube'
_diffrn_source_target Cu
_diffrn_source_type 'Siemens fine-focus sealed tube'
_diffrn_standards_number 0
_exptl_absorpt_coefficient_mu 6.799
_exptl_absorpt_correction_T_max 0.9985
_exptl_absorpt_correction_T_min 0.7667
_exptl_absorpt_correction_type multi-scan
_exptl_absorpt_process_details
;
SADABS-2008/1 (Bruker,2008) was used for absorption correction.
wR2(int) was 0.0834 before and 0.0610 after correction.
The Ratio of minimum to maximum transmission is 0.7679.
The \l/2 correction factor is Not present.
;
_exptl_crystal_colour orange
_exptl_crystal_colour_primary orange
_exptl_crystal_density_diffrn 1.460
_exptl_crystal_description prism
_exptl_crystal_F_000 1104
_exptl_crystal_preparation
; 
The data crystal was mounted using oil (Parantone-N, Exxon) to a 
0.3 mm cryo-loop (Hampton Research) with the (0 1 -1) scattering 
planes roughly normal to the spindle axis.  
;
_exptl_crystal_size_max 0.386
_exptl_crystal_size_mid 0.247
_exptl_crystal_size_min 0.185
_refine_diff_density_max 0.477
_refine_diff_density_min -0.351
_refine_diff_density_rms 0.069
_refine_ls_extinction_method none
_refine_ls_goodness_of_fit_ref 1.070
_refine_ls_hydrogen_treatment constr
_refine_ls_matrix_type full
_refine_ls_number_parameters 316
_refine_ls_number_reflns 4310
_refine_ls_number_restraints 0
_refine_ls_restrained_S_all 1.070
_refine_ls_R_factor_all 0.0420
_refine_ls_R_factor_gt 0.0378
_refine_ls_shift/su_max 0.001
_refine_ls_shift/su_mean 0.000
_refine_ls_structure_factor_coef Fsqd
_refine_ls_weighting_details 'w=1/[\s^2^(Fo^2^)+(0.0640P)^2^] where P=(Fo^2^+2Fc^2^)/3'
_refine_ls_weighting_scheme calc
_refine_ls_wR_factor_gt 0.0938
_refine_ls_wR_factor_ref 0.0964
_reflns_Friedel_coverage 0.000
_reflns_number_gt 3890
_reflns_number_total 4310
_reflns_threshold_expression 'I > 2\s(I)'
_cod_data_source_file om6b00318_si_003.cif
_cod_data_source_block FePNCO3
_cod_depositor_comments 'Adding full bibliography for 4086653--4086659.cif.'
_cod_database_code 4086653
_shelxl_version_number 2014-3
_shelx_space_group_comment
;
The symmetry employed for this shelxl refinement is uniquely defined
by the following loop, which should always be used as a source of
symmetry information in preference to the above space-group names.
They are only intended as comments.
;
_shelx_estimated_absorpt_t_max 0.366
_shelx_estimated_absorpt_t_min 0.179
_olex2_refinement_description
;
1. Fixed Uiso
 At 1.2 times of:
  All C(H) groups
2.a Ternary CH refined with riding coordinates:
 C4(H4)
2.b Aromatic/amide H refined with riding coordinates:
 C6(H6), C7(H7), C8(H8), C9(H9), C12(H12), C13(H13), C14(H14), C15(H15),
 C16(H16), C18(H18), C19(H19), C20(H20), C21(H21), C22(H22), C24(H24), C25(H25),
  C27(H27), C28(H28)
;
_olex2_submission_special_instructions 'No special instructions were received'

loop_
_space_group_symop_operation_xyz
'x, y, z'
'-x, y+1/2, -z+1/2'
'-x, -y, -z'
'x, -y-1/2, z-1/2'

loop_
_atom_site_label
_atom_site_type_symbol
_atom_site_fract_x
_atom_site_fract_y
_atom_site_fract_z
_atom_site_U_iso_or_equiv
_atom_site_adp_type
_atom_site_occupancy
_atom_site_site_symmetry_order
_atom_site_calc_flag
_atom_site_refinement_flags_posn
Fe1 Fe 0.64057(3) 0.66028(2) 0.71478(2) 0.02278(12) Uani 1 1 d .
Cl3 Cl -0.03330(5) 0.52110(5) 0.61308(5) 0.04892(18) Uani 1 1 d .
P2 P 0.74686(5) 0.61158(3) 0.85079(3) 0.02213(14) Uani 1 1 d .
O4 O 0.88150(17) 0.72551(12) 0.66552(13) 0.0475(4) Uani 1 1 d .
O5 O 0.5415(2) 0.79835(10) 0.81281(13) 0.0472(4) Uani 1 1 d .
O7 O 0.5026(2) 0.69616(13) 0.52638(12) 0.0570(5) Uani 1 1 d .
N6 N 0.52612(16) 0.56606(10) 0.72673(11) 0.0237(3) Uani 1 1 d .
C1 C 0.5555(2) 0.68409(15) 0.59930(16) 0.0344(5) Uani 1 1 d .
C2 C 0.5793(2) 0.74507(13) 0.77423(15) 0.0299(5) Uani 1 1 d .
C3 C 0.7887(2) 0.69929(14) 0.68530(15) 0.0326(5) Uani 1 1 d .
C4 C 0.62298(19) 0.53814(13) 0.68011(13) 0.0252(4) Uani 1 1 d .
H4 H 0.5975 0.5253 0.6121 0.030 Uiso 1 1 calc R
C5 C 0.71920(19) 0.48261(12) 0.73418(14) 0.0246(4) Uani 1 1 d .
C6 C 0.7434(2) 0.40525(14) 0.70216(15) 0.0313(5) Uani 1 1 d .
H6 H 0.7037 0.3882 0.6417 0.038 Uiso 1 1 calc R
C7 C 0.8256(2) 0.35272(14) 0.75817(17) 0.0371(5) Uani 1 1 d .
H7 H 0.8435 0.3003 0.7352 0.045 Uiso 1 1 calc R
C8 C 0.8817(2) 0.37609(15) 0.84725(17) 0.0376(5) Uani 1 1 d .
H8 H 0.9364 0.3393 0.8856 0.045 Uiso 1 1 calc R
C9 C 0.8583(2) 0.45282(14) 0.88042(15) 0.0317(5) Uani 1 1 d .
H9 H 0.8953 0.4687 0.9420 0.038 Uiso 1 1 calc R
C10 C 0.78007(19) 0.50665(12) 0.82280(14) 0.0243(4) Uani 1 1 d .
C11 C 0.9017(2) 0.65996(13) 0.89201(14) 0.0275(5) Uani 1 1 d .
C12 C 1.0179(2) 0.62752(16) 0.87571(15) 0.0332(5) Uani 1 1 d .
H12 H 1.0195 0.5765 0.8448 0.040 Uiso 1 1 calc R
C13 C 1.1321(2) 0.66933(18) 0.90434(17) 0.0428(6) Uani 1 1 d .
H13 H 1.2117 0.6464 0.8936 0.051 Uiso 1 1 calc R
C14 C 1.1308(2) 0.74414(17) 0.94839(16) 0.0437(6) Uani 1 1 d .
H14 H 1.2094 0.7721 0.9687 0.052 Uiso 1 1 calc R
C15 C 1.0145(3) 0.77834(16) 0.96284(16) 0.0418(6) Uani 1 1 d .
H15 H 1.0131 0.8303 0.9918 0.050 Uiso 1 1 calc R
C16 C 0.9007(2) 0.73646(14) 0.93488(15) 0.0337(5) Uani 1 1 d .
H16 H 0.8211 0.7598 0.9449 0.040 Uiso 1 1 calc R
C17 C 0.6695(2) 0.60705(12) 0.95573(13) 0.0255(4) Uani 1 1 d .
C18 C 0.7435(2) 0.59325(16) 1.04288(15) 0.0373(5) Uani 1 1 d .
H18 H 0.8348 0.5907 1.0483 0.045 Uiso 1 1 calc R
C19 C 0.6847(3) 0.58325(16) 1.12171(16) 0.0421(6) Uani 1 1 d .
H19 H 0.7357 0.5735 1.1809 0.051 Uiso 1 1 calc R
C20 C 0.5521(2) 0.58736(15) 1.11437(15) 0.0369(5) Uani 1 1 d .
H20 H 0.5119 0.5803 1.1685 0.044 Uiso 1 1 calc R
C21 C 0.4782(2) 0.60168(14) 1.02881(16) 0.0346(5) Uani 1 1 d .
H21 H 0.3871 0.6049 1.0241 0.042 Uiso 1 1 calc R
C22 C 0.5362(2) 0.61148(13) 0.94897(15) 0.0295(5) Uani 1 1 d .
H22 H 0.4846 0.6212 0.8900 0.035 Uiso 1 1 calc R
C23 C 0.39686(19) 0.56087(13) 0.68756(13) 0.0250(4) Uani 1 1 d .
C24 C 0.3485(2) 0.48955(14) 0.64098(15) 0.0307(5) Uani 1 1 d .
H24 H 0.4065 0.4488 0.6262 0.037 Uiso 1 1 calc R
C25 C 0.2169(2) 0.47823(15) 0.61644(16) 0.0354(5) Uani 1 1 d .
H25 H 0.1849 0.4294 0.5859 0.042 Uiso 1 1 calc R
C26 C 0.1321(2) 0.53780(15) 0.63632(15) 0.0333(5) Uani 1 1 d .
C27 C 0.1774(2) 0.61028(15) 0.67706(15) 0.0333(5) Uani 1 1 d .
H27 H 0.1188 0.6522 0.6876 0.040 Uiso 1 1 calc R
C28 C 0.3087(2) 0.62165(14) 0.70252(15) 0.0308(5) Uani 1 1 d .
H28 H 0.3396 0.6717 0.7307 0.037 Uiso 1 1 calc R

loop_
_atom_site_aniso_label
_atom_site_aniso_U_11
_atom_site_aniso_U_22
_atom_site_aniso_U_33
_atom_site_aniso_U_23
_atom_site_aniso_U_13
_atom_site_aniso_U_12
Fe1 0.02443(18) 0.02342(19) 0.02031(17) 0.00214(11) 0.00289(12) 0.00078(12)
Cl3 0.0251(3) 0.0668(4) 0.0548(4) -0.0050(3) 0.0058(2) -0.0103(3)
P2 0.0230(2) 0.0237(3) 0.0195(2) 0.00051(17) 0.00273(18) -0.00025(19)
O4 0.0364(9) 0.0565(11) 0.0531(11) 0.0167(9) 0.0177(8) -0.0054(8)
O5 0.0659(12) 0.0305(9) 0.0477(10) -0.0045(7) 0.0170(9) 0.0106(9)
O7 0.0772(14) 0.0564(12) 0.0311(10) 0.0121(8) -0.0113(9) -0.0014(11)
N6 0.0240(8) 0.0232(9) 0.0236(8) -0.0003(6) 0.0022(6) -0.0023(7)
C1 0.0415(12) 0.0319(12) 0.0292(12) 0.0036(9) 0.0037(10) -0.0009(10)
C2 0.0325(11) 0.0281(11) 0.0289(10) 0.0035(9) 0.0038(8) 0.0008(9)
C3 0.0362(12) 0.0338(12) 0.0278(10) 0.0061(9) 0.0044(9) 0.0013(10)
C4 0.0295(10) 0.0262(10) 0.0199(9) -0.0019(7) 0.0038(7) -0.0008(8)
C5 0.0231(9) 0.0241(10) 0.0277(10) 0.0008(8) 0.0074(8) -0.0009(8)
C6 0.0338(11) 0.0315(11) 0.0299(10) -0.0033(9) 0.0091(9) 0.0008(9)
C7 0.0453(13) 0.0248(12) 0.0431(13) -0.0002(9) 0.0125(11) 0.0056(10)
C8 0.0407(12) 0.0321(13) 0.0400(12) 0.0108(9) 0.0064(10) 0.0113(10)
C9 0.0327(11) 0.0316(12) 0.0298(10) 0.0042(9) 0.0020(9) 0.0036(9)
C10 0.0262(9) 0.0230(10) 0.0249(9) 0.0013(8) 0.0073(8) 0.0003(8)
C11 0.0289(10) 0.0327(12) 0.0201(10) 0.0045(7) 0.0017(8) -0.0047(9)
C12 0.0301(11) 0.0436(13) 0.0261(10) 0.0015(9) 0.0051(8) -0.0029(10)
C13 0.0294(12) 0.0668(18) 0.0328(12) 0.0086(11) 0.0067(9) -0.0054(11)
C14 0.0392(13) 0.0585(17) 0.0301(11) 0.0100(11) -0.0055(9) -0.0222(12)
C15 0.0502(14) 0.0392(14) 0.0328(12) 0.0020(10) -0.0041(10) -0.0135(12)
C16 0.0364(11) 0.0333(12) 0.0299(11) 0.0024(9) 0.0010(9) -0.0026(10)
C17 0.0317(10) 0.0232(10) 0.0221(9) -0.0004(7) 0.0060(8) -0.0028(8)
C18 0.0369(12) 0.0480(14) 0.0263(11) 0.0027(9) 0.0030(9) -0.0045(11)
C19 0.0547(15) 0.0492(15) 0.0216(10) 0.0031(10) 0.0029(10) -0.0107(12)
C20 0.0519(14) 0.0344(12) 0.0279(11) -0.0036(9) 0.0170(10) -0.0091(11)
C21 0.0375(12) 0.0331(12) 0.0361(12) -0.0025(9) 0.0148(10) -0.0032(10)
C22 0.0333(11) 0.0286(12) 0.0272(10) -0.0003(8) 0.0063(9) -0.0003(9)
C23 0.0251(9) 0.0291(11) 0.0201(9) 0.0031(7) 0.0010(7) -0.0006(9)
C24 0.0288(10) 0.0293(11) 0.0330(11) 0.0004(8) 0.0012(8) 0.0016(9)
C25 0.0347(11) 0.0332(12) 0.0359(12) -0.0003(9) -0.0017(9) -0.0056(10)
C26 0.0247(10) 0.0476(14) 0.0271(10) 0.0032(9) 0.0027(8) -0.0051(10)
C27 0.0275(10) 0.0412(13) 0.0316(11) 0.0005(9) 0.0057(9) 0.0040(10)
C28 0.0288(11) 0.0318(12) 0.0313(11) -0.0024(8) 0.0035(8) 0.0006(9)

loop_
_atom_type_symbol
_atom_type_description
_atom_type_scat_dispersion_real
_atom_type_scat_dispersion_imag
_atom_type_scat_source
C C 0.0181 0.0091 'International Tables Vol C Tables 4.2.6.8 and 6.1.1.4'
H H 0.0000 0.0000 'International Tables Vol C Tables 4.2.6.8 and 6.1.1.4'
N N 0.0311 0.0180 'International Tables Vol C Tables 4.2.6.8 and 6.1.1.4'
O O 0.0492 0.0322 'International Tables Vol C Tables 4.2.6.8 and 6.1.1.4'
P P 0.2955 0.4335 'International Tables Vol C Tables 4.2.6.8 and 6.1.1.4'
Cl Cl 0.3639 0.7018 'International Tables Vol C Tables 4.2.6.8 and 6.1.1.4'
Fe Fe -1.1336 3.1974 'International Tables Vol C Tables 4.2.6.8 and 6.1.1.4'

loop_
_exptl_crystal_face_index_h
_exptl_crystal_face_index_k
_exptl_crystal_face_index_l
_exptl_crystal_face_perp_dist
0.00 -1.00 1.00 0.1030
0.00 1.00 -1.00 0.0650
2.00 1.00 2.00 0.1430
-2.00 -1.00 -2.00 0.0950
0.00 2.00 -1.00 0.0600
0.00 -2.00 1.00 0.0920
0.00 1.00 1.00 0.0780
0.00 -1.00 -1.00 0.1250
-2.00 1.00 1.00 0.0820
2.00 -1.00 -1.00 0.1830

loop_
_geom_angle_atom_site_label_1
_geom_angle_atom_site_label_2
_geom_angle_atom_site_label_3
_geom_angle
N6 Fe1 P2 82.69(5)
N6 Fe1 C4 39.82(7)
C1 Fe1 P2 171.54(8)
C1 Fe1 N6 91.67(9)
C1 Fe1 C4 88.44(9)
C2 Fe1 P2 91.33(7)
C2 Fe1 N6 107.15(8)
C2 Fe1 C1 96.38(10)
C2 Fe1 C4 146.90(9)
C3 Fe1 P2 90.14(7)
C3 Fe1 N6 149.20(9)
C3 Fe1 C1 91.54(10)
C3 Fe1 C2 102.90(10)
C3 Fe1 C4 109.70(9)
C4 Fe1 P2 83.18(6)
C10 P2 Fe1 103.21(7)
C10 P2 C11 107.08(10)
C10 P2 C17 105.74(9)
C11 P2 Fe1 115.31(7)
C11 P2 C17 103.52(9)
C17 P2 Fe1 120.97(7)
C4 N6 Fe1 73.43(11)
C4 N6 C23 121.77(16)
C23 N6 Fe1 125.38(13)
O7 C1 Fe1 177.6(2)
O5 C2 Fe1 179.2(2)
O4 C3 Fe1 178.5(2)
N6 C4 Fe1 66.75(11)
N6 C4 C5 115.96(17)
C5 C4 Fe1 115.97(14)
C6 C5 C4 121.94(19)
C6 C5 C10 118.84(19)
C10 C5 C4 119.06(18)
C5 C6 C7 120.2(2)
C8 C7 C6 120.5(2)
C9 C8 C7 120.1(2)
C8 C9 C10 119.4(2)
C5 C10 P2 113.31(15)
C9 C10 P2 125.78(16)
C9 C10 C5 120.91(19)
C12 C11 P2 122.78(17)
C12 C11 C16 119.1(2)
C16 C11 P2 117.90(17)
C11 C12 C13 120.2(2)
C14 C13 C12 120.4(2)
C13 C14 C15 119.9(2)
C16 C15 C14 119.7(2)
C15 C16 C11 120.7(2)
C18 C17 P2 119.96(16)
C22 C17 P2 120.69(16)
C22 C17 C18 119.20(19)
C19 C18 C17 120.3(2)
C20 C19 C18 120.1(2)
C21 C20 C19 120.0(2)
C20 C21 C22 120.4(2)
C17 C22 C21 119.9(2)
N6 C23 C24 120.29(19)
N6 C23 C28 121.37(19)
C28 C23 C24 117.92(19)
C25 C24 C23 120.5(2)
C26 C25 C24 120.1(2)
C25 C26 Cl3 120.31(18)
C27 C26 Cl3 119.14(18)
C27 C26 C25 120.5(2)
C26 C27 C28 119.6(2)
C27 C28 C23 121.2(2)

loop_
_geom_bond_atom_site_label_1
_geom_bond_atom_site_label_2
_geom_bond_distance
Fe1 P2 2.2510(5)
Fe1 N6 1.9807(17)
Fe1 C1 1.809(2)
Fe1 C2 1.804(2)
Fe1 C3 1.791(2)
Fe1 C4 2.066(2)
Cl3 C26 1.738(2)
P2 C10 1.814(2)
P2 C11 1.823(2)
P2 C17 1.827(2)
O4 C3 1.140(3)
O5 C2 1.140(3)
O7 C1 1.130(3)
N6 C4 1.380(3)
N6 C23 1.389(3)
C4 C5 1.489(3)
C5 C6 1.387(3)
C5 C10 1.397(3)
C6 C7 1.388(3)
C7 C8 1.384(4)
C8 C9 1.382(3)
C9 C10 1.391(3)
C11 C12 1.384(3)
C11 C16 1.400(3)
C12 C13 1.387(3)
C13 C14 1.383(4)
C14 C15 1.387(4)
C15 C16 1.383(3)
C17 C18 1.392(3)
C17 C22 1.389(3)
C18 C19 1.385(3)
C19 C20 1.380(4)
C20 C21 1.374(4)
C21 C22 1.393(3)
C23 C24 1.405(3)
C23 C28 1.399(3)
C24 C25 1.383(3)
C25 C26 1.381(4)
C26 C27 1.378(3)
C27 C28 1.383(3)
